data_4130015
loop_
_publ_author_name
'Nakamura, Takashi'
'Kimura, Hikaru'
'Okuhara, Takashi'
'Yamamura, Masaki'
'Nabeshima, Tatsuya'

_publ_section_title
;
 A Hierarchical Self-Assembly System Built Up from Preorganized Tripodal
 Helical Metal Complexes.
;
_journal_issue 3
_journal_name_full 'Journal of the American Chemical Society'
_journal_page_first 794
_journal_page_last 797
_journal_paper_doi 10.1021/jacs.5b12752
_journal_volume 138
_journal_year 2016
_chemical_formula_sum 'C89 H67 F12 N11 O6 P2 Ru'
_chemical_formula_weight 1777.54
_space_group_crystal_system triclinic
_space_group_IT_number 2
_space_group_name_Hall '-P 1'
_space_group_name_H-M_alt 'P -1'
_atom_sites_solution_hydrogens geom
_audit_creation_method SHELXL-2014/7
_cell_angle_alpha 73.645(3)
_cell_angle_beta 72.336(3)
_cell_angle_gamma 62.544(3)
_cell_formula_units_Z 2
_cell_length_a 14.701(5)
_cell_length_b 14.717(5)
_cell_length_c 22.163(7)
_cell_measurement_reflns_used 9923
_cell_measurement_temperature 120(2)
_cell_measurement_theta_max 27.349
_cell_measurement_theta_min 2.255
_cell_volume 3997(2)
_computing_structure_refinement 'SHELXL-2014/7 (Sheldrick, 2014)'
_diffrn_ambient_temperature 120(2)
_diffrn_measured_fraction_theta_full 1.000
_diffrn_measured_fraction_theta_max 0.999
_diffrn_measurement_device_type 'Bruker APEX-II CCD'
_diffrn_measurement_method '\f and \w scans'
_diffrn_radiation_monochromator graphite
_diffrn_radiation_source 'fine-focus sealed tube'
_diffrn_radiation_type MoK\a
_diffrn_radiation_wavelength 0.71073
_diffrn_reflns_av_R_equivalents 0.1014
_diffrn_reflns_av_unetI/netI 0.0830
_diffrn_reflns_Laue_measured_fraction_full 1.000
_diffrn_reflns_Laue_measured_fraction_max 0.999
_diffrn_reflns_limit_h_max 18
_diffrn_reflns_limit_h_min -18
_diffrn_reflns_limit_k_max 18
_diffrn_reflns_limit_k_min -18
_diffrn_reflns_limit_l_max 28
_diffrn_reflns_limit_l_min -28
_diffrn_reflns_number 84767
_diffrn_reflns_point_group_measured_fraction_full 1.000
_diffrn_reflns_point_group_measured_fraction_max 0.999
_diffrn_reflns_theta_full 25.242
_diffrn_reflns_theta_max 27.103
_diffrn_reflns_theta_min 0.978
_exptl_absorpt_coefficient_mu 0.328
_exptl_absorpt_correction_T_max 0.7457
_exptl_absorpt_correction_T_min 0.3198
_exptl_absorpt_correction_type multi-scan
_exptl_absorpt_process_details
;    
 SADABS-2014/4 - Bruker AXS area detector scaling and absorption correction 
;
_exptl_crystal_colour red
_exptl_crystal_density_diffrn 1.477
_exptl_crystal_description block
_exptl_crystal_F_000 1816
_exptl_crystal_size_max 0.150
_exptl_crystal_size_mid 0.100
_exptl_crystal_size_min 0.070
_refine_diff_density_max 1.757
_refine_diff_density_min -1.698
_refine_diff_density_rms 0.115
_refine_ls_extinction_method none
_refine_ls_goodness_of_fit_ref 1.360
_refine_ls_hydrogen_treatment constr
_refine_ls_matrix_type full
_refine_ls_number_parameters 1095
_refine_ls_number_reflns 17615
_refine_ls_number_restraints 0
_refine_ls_restrained_S_all 1.360
_refine_ls_R_factor_all 0.1065
_refine_ls_R_factor_gt 0.0710
_refine_ls_shift/su_max 0.000
_refine_ls_shift/su_mean 0.000
_refine_ls_structure_factor_coef Fsqd
_refine_ls_weighting_details 'w=1/[\s^2^(Fo^2^)+(0.1000P)^2^] where P=(Fo^2^+2Fc^2^)/3'
_refine_ls_weighting_scheme calc
_refine_ls_wR_factor_gt 0.2001
_refine_ls_wR_factor_ref 0.2208
_reflns_Friedel_coverage 0.000
_reflns_number_gt 12674
_reflns_number_total 17615
_reflns_threshold_expression 'I > 2\s(I)'
_cod_data_source_file ja5b12752_si_002.cif
_cod_data_source_block 091a
_cod_database_code 4130015
_shelx_shelxl_version_number 2014/7
_shelx_space_group_comment
;
The symmetry employed for this shelxl refinement is uniquely defined
by the following loop, which should always be used as a source of
symmetry information in preference to the above space-group names.
They are only intended as comments.
;
_shelx_estimated_absorpt_t_min 0.952
_shelx_estimated_absorpt_t_max 0.977

loop_
_space_group_symop_operation_xyz
'x, y, z'
'-x, -y, -z'

loop_
_atom_site_label
_atom_site_type_symbol
_atom_site_fract_x
_atom_site_fract_y
_atom_site_fract_z
_atom_site_U_iso_or_equiv
_atom_site_adp_type
_atom_site_occupancy
_atom_site_site_symmetry_order
_atom_site_calc_flag
_atom_site_refinement_flags_posn
_atom_site_refinement_flags_adp
Ru1 Ru 0.21828(3) 0.21579(3) 0.35185(2) 0.01975(12) Uani 1 1 d . .
P1 P 0.07175(16) 0.89019(18) -0.09116(10) 0.0785(7) Uani 1 1 d . .
P2 P 0.58779(11) 0.27278(15) 0.58765(8) 0.0559(5) Uani 1 1 d . .
O11 O -0.2368(3) 0.7748(4) -0.12231(18) 0.0678(13) Uani 1 1 d . .
O12 O 0.4950(3) -0.1913(3) -0.15033(16) 0.0501(10) Uani 1 1 d . .
O8 O 0.8427(3) 0.4519(4) -0.12609(18) 0.0620(12) Uani 1 1 d . .
F4 F 0.0712(4) 0.8057(5) -0.0311(3) 0.1207(19) Uani 1 1 d . .
F5 F 0.0735(10) 0.9520(8) -0.0402(3) 0.227(5) Uani 1 1 d . .
F6 F 0.5858(3) 0.2015(5) 0.5471(3) 0.132(2) Uani 1 1 d . .
F7 F 0.6966(2) 0.2694(3) 0.54340(17) 0.0566(9) Uani 1 1 d . .
F8 F 0.5276(4) 0.3759(5) 0.5450(3) 0.136(2) Uani 1 1 d . .
F9 F 0.4787(3) 0.2765(4) 0.6318(2) 0.0947(16) Uani 1 1 d . .
F10 F 0.6489(4) 0.1678(4) 0.6310(2) 0.1021(16) Uani 1 1 d . .
F11 F 0.5934(3) 0.3348(4) 0.6324(2) 0.0987(16) Uani 1 1 d . .
O1 O -0.0380(2) 0.2745(2) 0.59258(13) 0.0244(6) Uani 1 1 d . .
O2 O 0.1668(2) -0.0312(2) 0.58936(13) 0.0301(7) Uani 1 1 d . .
O3 O 0.2846(2) 0.1766(3) 0.59449(13) 0.0290(7) Uani 1 1 d . .
C90 C 0.0362(3) 0.3046(3) 0.45989(19) 0.0228(9) Uani 1 1 d . .
H1 H 0.0493 0.2341 0.4780 0.027 Uiso 1 1 calc R U
F15 F 0.1922(5) 0.8502(5) -0.1021(4) 0.165(3) Uani 1 1 d . .
F14 F -0.0452(4) 0.9301(6) -0.0761(4) 0.229(5) Uani 1 1 d . .
F12 F 0.0664(4) 0.9902(3) -0.1386(2) 0.0882(13) Uani 1 1 d . .
N1 N 0.2432(3) 0.3482(3) 0.30581(15) 0.0224(8) Uani 1 1 d . .
C86 C 0.2733(4) -0.1698(4) 0.6621(2) 0.0427(13) Uani 1 1 d . .
H2 H 0.2824 -0.2220 0.6408 0.051 Uiso 1 1 calc R U
N3 N 0.1745(3) 0.0970(3) 0.39940(15) 0.0213(7) Uani 1 1 d . .
N4 N 0.1101(3) 0.2375(3) 0.30128(15) 0.0226(7) Uani 1 1 d . .
N5 N 0.3308(3) 0.1725(3) 0.40303(15) 0.0216(7) Uani 1 1 d . .
N6 N 0.3464(3) 0.1105(3) 0.29950(15) 0.0224(7) Uani 1 1 d . .
C89 C 0.5107(4) -0.1276(4) 0.0221(2) 0.0352(11) Uani 1 1 d . .
H3 H 0.5746 -0.1464 0.0341 0.042 Uiso 1 1 calc R U
C87 C 0.2421(4) 0.2956(4) 0.6667(2) 0.0329(11) Uani 1 1 d . .
H4 H 0.3026 0.3089 0.6459 0.039 Uiso 1 1 calc R U
C88 C 0.0669(3) 0.2540(4) 0.7291(2) 0.0281(10) Uani 1 1 d . .
H5 H 0.0078 0.2391 0.7514 0.034 Uiso 1 1 calc R U
N10 N 0.1000(3) 0.3244(3) 0.40525(15) 0.0193(7) Uani 1 1 d . .
N11 N 0.6888(4) -0.4215(4) 0.5671(3) 0.0721(17) Uani 1 1 d . .
N12 N 0.1315(4) 0.6847(4) 0.6011(3) 0.0645(15) Uani 1 1 d . .
N13 N -0.3250(5) 1.2781(5) -0.1381(3) 0.0716(17) Uani 1 1 d . .
N14 N 0.7075(5) 0.8131(5) 0.1287(3) 0.0766(18) Uani 1 1 d . .
N15 N 0.6626(8) 0.4854(8) 0.2580(5) 0.139(4) Uani 1 1 d . .
C1 C 0.1684(3) 0.4379(3) 0.32663(18) 0.0223(9) Uani 1 1 d . .
C2 C 0.0843(3) 0.4249(3) 0.37992(18) 0.0207(9) Uani 1 1 d . .
C3 C -0.0026(3) 0.5058(3) 0.4066(2) 0.0251(9) Uani 1 1 d . .
H6 H -0.0161 0.5758 0.3869 0.030 Uiso 1 1 calc R U
C4 C -0.0699(3) 0.4835(3) 0.4623(2) 0.0255(9) Uani 1 1 d . .
H7 H -0.1304 0.5380 0.4803 0.031 Uiso 1 1 calc R U
C5 C -0.0473(3) 0.3805(3) 0.49118(19) 0.0236(9) Uani 1 1 d . .
C6 C -0.1117(3) 0.3482(3) 0.55316(19) 0.0252(9) Uani 1 1 d . .
H8 H -0.1613 0.4090 0.5744 0.030 Uiso 1 1 calc R U
H9 H -0.1520 0.3158 0.5451 0.030 Uiso 1 1 calc R U
C7 C -0.0733(3) 0.2142(3) 0.64625(19) 0.0230(9) Uani 1 1 d . .
C8 C 0.0040(3) 0.1362(3) 0.67833(18) 0.0235(9) Uani 1 1 d . .
C9 C -0.0264(4) 0.0734(4) 0.7326(2) 0.0298(10) Uani 1 1 d . .
H10 H 0.0250 0.0199 0.7553 0.036 Uiso 1 1 calc R U
C10 C -0.1306(4) 0.0874(4) 0.7544(2) 0.0319(10) Uani 1 1 d . .
H11 H -0.1500 0.0436 0.7915 0.038 Uiso 1 1 calc R U
C11 C -0.2055(4) 0.1655(4) 0.7216(2) 0.0328(11) Uani 1 1 d . .
H12 H -0.2766 0.1752 0.7362 0.039 Uiso 1 1 calc R U
C12 C -0.1775(3) 0.2296(4) 0.6676(2) 0.0277(10) Uani 1 1 d . .
H13 H -0.2292 0.2837 0.6454 0.033 Uiso 1 1 calc R U
C13 C 0.1176(3) 0.1239(3) 0.65560(18) 0.0223(9) Uani 1 1 d . .
H14 H 0.1314 0.1389 0.6076 0.027 Uiso 1 1 calc R U
C14 C 0.1944(3) 0.0126(4) 0.67461(19) 0.0268(10) Uani 1 1 d . .
C15 C 0.2432(4) -0.0175(4) 0.7266(2) 0.0374(12) Uani 1 1 d . .
H15 H 0.2323 0.0335 0.7495 0.045 Uiso 1 1 calc R U
C16 C 0.3070(4) -0.1202(5) 0.7449(2) 0.0541(17) Uani 1 1 d . .
H16 H 0.3424 -0.1389 0.7789 0.065 Uiso 1 1 calc R U
C17 C 0.3195(5) -0.1964(5) 0.7136(2) 0.0583(18) Uani 1 1 d . .
H17 H 0.3603 -0.2673 0.7279 0.070 Uiso 1 1 calc R U
C18 C 0.2132(4) -0.0661(4) 0.64152(19) 0.0307(10) Uani 1 1 d . .
C91 C 0.1974(4) -0.1055(3) 0.5483(2) 0.0299(10) Uani 1 1 d . .
H18 H 0.1608 -0.1522 0.5677 0.036 Uiso 1 1 calc R U
H19 H 0.2738 -0.1481 0.5419 0.036 Uiso 1 1 calc R U
C20 C 0.1674(3) -0.0443(3) 0.48542(19) 0.0259(10) Uani 1 1 d . .
C21 C 0.1998(3) 0.0346(3) 0.45445(19) 0.0243(9) Uani 1 1 d . .
H20 H 0.2430 0.0455 0.4735 0.029 Uiso 1 1 calc R U
C22 C 0.1102(3) 0.0822(3) 0.37310(19) 0.0232(9) Uani 1 1 d . .
C23 C 0.0800(4) 0.0002(3) 0.3991(2) 0.0288(10) Uani 1 1 d . .
H21 H 0.0399 -0.0121 0.3783 0.035 Uiso 1 1 calc R U
C24 C 0.1087(4) -0.0632(4) 0.4553(2) 0.0307(10) Uani 1 1 d . .
H22 H 0.0885 -0.1195 0.4735 0.037 Uiso 1 1 calc R U
C25 C 0.0728(3) 0.1629(3) 0.31861(19) 0.0247(9) Uani 1 1 d . .
C26 C 0.0719(3) 0.3191(3) 0.25597(19) 0.0255(9) Uani 1 1 d . .
H23 H 0.0981 0.3712 0.2436 0.031 Uiso 1 1 calc R U
C27 C -0.0048(4) 0.3303(4) 0.2264(2) 0.0304(10) Uani 1 1 d . .
C28 C -0.0415(4) 0.2519(4) 0.2439(2) 0.0333(11) Uani 1 1 d . .
H24 H -0.0934 0.2568 0.2245 0.040 Uiso 1 1 calc R U
C29 C -0.0016(4) 0.1684(4) 0.2894(2) 0.0318(10) Uani 1 1 d . .
H25 H -0.0247 0.1140 0.3011 0.038 Uiso 1 1 calc R U
C30 C -0.0405(4) 0.4171(4) 0.1777(2) 0.0347(11) Uani 1 1 d . .
C31 C -0.0706(4) 0.4846(4) 0.1340(2) 0.0372(12) Uani 1 1 d . .
C32 C -0.1002(4) 0.5598(4) 0.0782(2) 0.0372(12) Uani 1 1 d . .
C33 C -0.1904(4) 0.5796(4) 0.0589(3) 0.0441(13) Uani 1 1 d . .
H26 H -0.2350 0.5463 0.0841 0.053 Uiso 1 1 calc R U
C34 C -0.2147(4) 0.6484(4) 0.0025(3) 0.0473(14) Uani 1 1 d . .
H27 H -0.2766 0.6626 -0.0103 0.057 Uiso 1 1 calc R U
C35 C -0.1498(4) 0.6965(4) -0.0350(2) 0.0405(12) Uani 1 1 d . .
C36 C -0.0603(5) 0.6765(5) -0.0153(3) 0.0488(14) Uani 1 1 d . .
H28 H -0.0156 0.7096 -0.0406 0.059 Uiso 1 1 calc R U
C37 C -0.0356(5) 0.6090(5) 0.0405(3) 0.0471(14) Uani 1 1 d . .
H29 H 0.0259 0.5960 0.0534 0.057 Uiso 1 1 calc R U
C38 C -0.1707(5) 0.7639(5) -0.0961(3) 0.0535(16) Uani 1 1 d . .
H30 H -0.1290 0.8021 -0.1169 0.064 Uiso 1 1 calc R U
C39 C 0.1350(3) 0.2029(3) 0.67728(19) 0.0248(9) Uani 1 1 d . .
C40 C 0.2214(3) 0.2270(4) 0.64641(19) 0.0274(10) Uani 1 1 d . .
C41 C 0.3656(3) 0.2088(4) 0.55473(19) 0.0307(11) Uani 1 1 d . .
H31 H 0.4273 0.1767 0.5750 0.037 Uiso 1 1 calc R U
H32 H 0.3400 0.2852 0.5483 0.037 Uiso 1 1 calc R U
C42 C 0.3943(3) 0.1729(4) 0.49110(19) 0.0277(10) Uani 1 1 d . .
C43 C 0.3158(3) 0.2025(3) 0.45851(19) 0.0236(9) Uani 1 1 d . .
H33 H 0.2469 0.2469 0.4764 0.028 Uiso 1 1 calc R U
C44 C 0.4290(3) 0.1068(4) 0.37825(19) 0.0259(9) Uani 1 1 d . .
C45 C 0.5123(3) 0.0788(4) 0.4062(2) 0.0356(12) Uani 1 1 d . .
H34 H 0.5811 0.0364 0.3868 0.043 Uiso 1 1 calc R U
C46 C 0.4951(3) 0.1130(4) 0.4629(2) 0.0334(11) Uani 1 1 d . .
H35 H 0.5522 0.0952 0.4820 0.040 Uiso 1 1 calc R U
C47 C 0.4359(3) 0.0663(4) 0.32226(19) 0.0278(10) Uani 1 1 d . .
C48 C 0.5245(4) -0.0138(4) 0.2959(2) 0.0363(12) Uani 1 1 d . .
H36 H 0.5868 -0.0433 0.3121 0.044 Uiso 1 1 calc R U
C49 C 0.5209(4) -0.0502(4) 0.2454(2) 0.0381(12) Uani 1 1 d . .
H37 H 0.5796 -0.1066 0.2278 0.046 Uiso 1 1 calc R U
C50 C 0.4296(4) -0.0023(4) 0.22120(19) 0.0293(10) Uani 1 1 d . .
C51 C 0.3442(3) 0.0772(3) 0.24966(19) 0.0259(9) Uani 1 1 d . .
H38 H 0.2818 0.1093 0.2332 0.031 Uiso 1 1 calc R U
C52 C 0.4215(4) -0.0332(4) 0.1678(2) 0.0331(11) Uani 1 1 d . .
C53 C 0.4162(4) -0.0550(4) 0.1212(2) 0.0343(11) Uani 1 1 d . .
C54 C 0.4147(4) -0.0785(4) 0.0625(2) 0.0319(11) Uani 1 1 d . .
C55 C 0.5119(4) -0.1484(4) -0.0352(2) 0.0337(11) Uani 1 1 d . .
H39 H 0.5767 -0.1808 -0.0629 0.040 Uiso 1 1 calc R U
C56 C 0.4187(4) -0.1222(4) -0.0521(2) 0.0340(11) Uani 1 1 d . .
C57 C 0.4187(5) -0.1449(4) -0.1134(2) 0.0443(13) Uani 1 1 d . .
H40 H 0.3526 -0.1207 -0.1243 0.053 Uiso 1 1 calc R U
C58 C 0.3236(4) -0.0730(4) -0.0126(2) 0.0402(12) Uani 1 1 d . .
H41 H 0.2600 -0.0547 -0.0248 0.048 Uiso 1 1 calc R U
C59 C 0.3210(4) -0.0503(4) 0.0450(2) 0.0387(12) Uani 1 1 d . .
H42 H 0.2560 -0.0161 0.0720 0.046 Uiso 1 1 calc R U
C60 C 0.1722(4) 0.3447(4) 0.7184(2) 0.0382(12) Uani 1 1 d . .
H43 H 0.1855 0.3915 0.7329 0.046 Uiso 1 1 calc R U
C61 C 0.0842(4) 0.3257(4) 0.7485(2) 0.0344(11) Uani 1 1 d . .
H44 H 0.0355 0.3615 0.7824 0.041 Uiso 1 1 calc R U
C62 C 0.1762(4) 0.5318(4) 0.3013(2) 0.0292(10) Uani 1 1 d . .
H45 H 0.1222 0.5936 0.3157 0.035 Uiso 1 1 calc R U
C63 C 0.2629(4) 0.5360(4) 0.2549(2) 0.0328(11) Uani 1 1 d . .
H46 H 0.2699 0.5999 0.2379 0.039 Uiso 1 1 calc R U
C64 C 0.3396(4) 0.4441(4) 0.2339(2) 0.0324(11) Uani 1 1 d . .
C65 C 0.3265(4) 0.3522(4) 0.26003(19) 0.0281(10) Uani 1 1 d . .
H47 H 0.3783 0.2900 0.2451 0.034 Uiso 1 1 calc R U
C66 C 0.4283(4) 0.4461(4) 0.1837(2) 0.0397(12) Uani 1 1 d . .
C67 C 0.4946(4) 0.4559(4) 0.1373(3) 0.0452(13) Uani 1 1 d . .
C68 C 0.5659(4) 0.4714(4) 0.0782(2) 0.0425(13) Uani 1 1 d . .
C69 C 0.6626(4) 0.3917(5) 0.0611(2) 0.0457(13) Uani 1 1 d . .
H48 H 0.6848 0.3277 0.0897 0.055 Uiso 1 1 calc R U
C70 C 0.7267(4) 0.4059(5) 0.0019(3) 0.0475(14) Uani 1 1 d . .
H49 H 0.7934 0.3520 -0.0098 0.057 Uiso 1 1 calc R U
C71 C 0.6930(4) 0.4991(4) -0.0401(2) 0.0401(12) Uani 1 1 d . .
C72 C 0.5973(4) 0.5791(4) -0.0226(3) 0.0426(13) Uani 1 1 d . .
H50 H 0.5756 0.6433 -0.0511 0.051 Uiso 1 1 calc R U
C73 C 0.5334(4) 0.5656(4) 0.0360(3) 0.0439(13) Uani 1 1 d . .
H51 H 0.4674 0.6203 0.0478 0.053 Uiso 1 1 calc R U
C74 C 0.7595(5) 0.5164(5) -0.1036(3) 0.0494(15) Uani 1 1 d . .
H52 H 0.7350 0.5836 -0.1288 0.059 Uiso 1 1 calc R U
C75 C 0.5996(6) -0.4173(4) 0.5886(3) 0.0562(19) Uani 1 1 d . .
C76 C 0.5055(9) -0.4106(7) 0.6162(6) 0.129(4) Uani 1 1 d . .
H53 H 0.5079 -0.4611 0.6561 0.194 Uiso 1 1 calc R U
H54 H 0.4768 -0.4254 0.5873 0.194 Uiso 1 1 calc R U
H55 H 0.4607 -0.3404 0.6259 0.194 Uiso 1 1 calc R U
C77 C 0.2090(4) 0.6151(4) 0.5944(3) 0.0390(12) Uani 1 1 d . .
C78 C 0.3043(5) 0.5309(5) 0.5799(4) 0.080(2) Uani 1 1 d . .
H56 H 0.2955 0.4887 0.5567 0.120 Uiso 1 1 calc R U
H57 H 0.3272 0.4884 0.6198 0.120 Uiso 1 1 calc R U
H58 H 0.3571 0.5565 0.5530 0.120 Uiso 1 1 calc R U
F13 F 0.0814(9) 0.8306(9) -0.1353(5) 0.264(6) Uani 1 1 d . .
C80 C -0.2455(6) 1.2436(5) -0.1227(3) 0.0552(16) Uani 1 1 d . .
C81 C -0.1444(6) 1.2018(6) -0.1064(3) 0.077(2) Uani 1 1 d . .
H59 H -0.0960 1.1425 -0.1283 0.115 Uiso 1 1 calc R U
H60 H -0.1512 1.1790 -0.0598 0.115 Uiso 1 1 calc R U
H61 H -0.1172 1.2555 -0.1199 0.115 Uiso 1 1 calc R U
C82 C 0.7823(6) 0.8257(5) 0.1152(3) 0.0589(17) Uani 1 1 d . .
C83 C 0.8768(6) 0.8426(6) 0.0982(3) 0.074(2) Uani 1 1 d . .
H62 H 0.8892 0.8716 0.0524 0.111 Uiso 1 1 calc R U
H63 H 0.9361 0.7765 0.1070 0.111 Uiso 1 1 calc R U
H64 H 0.8691 0.8914 0.1236 0.111 Uiso 1 1 calc R U
C84 C 0.6136(8) 0.5671(9) 0.2345(4) 0.095(3) Uani 1 1 d . .
C85 C 0.5487(7) 0.6694(7) 0.2053(5) 0.105(3) Uani 1 1 d . .
H65 H 0.5034 0.6633 0.1834 0.157 Uiso 1 1 calc R U
H66 H 0.5935 0.7014 0.1740 0.157 Uiso 1 1 calc R U
H67 H 0.5055 0.7126 0.2386 0.157 Uiso 1 1 calc R U

loop_
_atom_site_aniso_label
_atom_site_aniso_U_11
_atom_site_aniso_U_22
_atom_site_aniso_U_33
_atom_site_aniso_U_23
_atom_site_aniso_U_13
_atom_site_aniso_U_12
Ru1 0.02208(19) 0.0226(2) 0.01600(17) -0.00395(13) -0.00689(12) -0.00806(14)
P1 0.0602(12) 0.0839(15) 0.0757(13) 0.0391(12) -0.0321(10) -0.0352(11)
P2 0.0287(7) 0.0767(12) 0.0673(10) -0.0371(10) -0.0083(7) -0.0125(8)
O11 0.056(3) 0.078(3) 0.040(2) -0.005(2) -0.026(2) 0.004(2)
O12 0.069(3) 0.060(3) 0.0285(18) -0.0165(18) -0.0100(18) -0.027(2)
O8 0.039(2) 0.102(4) 0.046(2) -0.028(2) 0.0049(18) -0.030(2)
F4 0.114(4) 0.134(5) 0.103(4) 0.034(3) -0.047(3) -0.057(4)
F5 0.450(17) 0.247(10) 0.108(5) 0.035(6) -0.108(7) -0.250(12)
F6 0.055(3) 0.213(6) 0.186(5) -0.154(5) 0.035(3) -0.071(3)
F7 0.0392(18) 0.055(2) 0.073(2) -0.0165(18) -0.0103(16) -0.0145(16)
F8 0.057(3) 0.144(5) 0.120(4) 0.001(4) -0.028(3) 0.025(3)
F9 0.045(2) 0.162(5) 0.103(3) -0.087(3) 0.017(2) -0.047(3)
F10 0.073(3) 0.097(4) 0.099(3) -0.008(3) 0.007(3) -0.025(3)
F11 0.057(2) 0.131(4) 0.129(4) -0.083(3) -0.007(2) -0.029(3)
O1 0.0217(15) 0.0275(17) 0.0225(14) 0.0024(13) -0.0081(12) -0.0103(13)
O2 0.0425(19) 0.0230(17) 0.0229(15) -0.0052(13) -0.0175(13) -0.0046(14)
O3 0.0243(16) 0.046(2) 0.0207(14) -0.0159(14) 0.0008(12) -0.0150(15)
C90 0.024(2) 0.025(2) 0.022(2) -0.0019(17) -0.0100(17) -0.0098(18)
F15 0.100(4) 0.125(5) 0.261(9) 0.078(6) -0.102(5) -0.062(4)
F14 0.059(4) 0.186(7) 0.299(10) 0.151(7) -0.046(5) -0.036(4)
F12 0.098(3) 0.072(3) 0.099(3) 0.003(3) -0.047(3) -0.031(3)
N1 0.0249(19) 0.026(2) 0.0155(16) -0.0044(14) -0.0066(14) -0.0081(16)
C86 0.061(3) 0.027(3) 0.028(2) -0.006(2) -0.021(2) 0.000(2)
N3 0.0258(18) 0.0207(19) 0.0167(16) -0.0032(14) -0.0064(14) -0.0078(15)
N4 0.0245(18) 0.0237(19) 0.0160(16) -0.0007(14) -0.0069(14) -0.0067(15)
N5 0.0219(18) 0.0253(19) 0.0191(16) -0.0060(15) -0.0035(14) -0.0101(15)
N6 0.0268(19) 0.0226(19) 0.0162(16) -0.0034(14) -0.0068(14) -0.0073(15)
C89 0.038(3) 0.039(3) 0.030(2) -0.010(2) -0.012(2) -0.012(2)
C87 0.027(2) 0.053(3) 0.029(2) -0.020(2) -0.0015(18) -0.021(2)
C88 0.027(2) 0.034(3) 0.022(2) -0.0062(19) -0.0055(17) -0.011(2)
N10 0.0226(18) 0.0198(18) 0.0169(16) -0.0042(14) -0.0076(13) -0.0072(14)
N11 0.053(3) 0.035(3) 0.102(5) -0.008(3) -0.002(3) -0.006(3)
N12 0.058(3) 0.063(4) 0.088(4) -0.037(3) -0.024(3) -0.018(3)
N13 0.067(4) 0.052(4) 0.067(4) 0.002(3) 0.001(3) -0.016(3)
N14 0.057(4) 0.081(5) 0.082(4) -0.024(4) 0.007(3) -0.027(3)
N15 0.136(8) 0.106(7) 0.119(7) 0.017(6) -0.025(6) -0.022(6)
C1 0.027(2) 0.024(2) 0.0185(19) -0.0010(17) -0.0097(16) -0.0106(18)
C2 0.023(2) 0.025(2) 0.0161(18) -0.0027(17) -0.0074(16) -0.0098(18)
C3 0.029(2) 0.019(2) 0.024(2) 0.0012(17) -0.0094(17) -0.0066(18)
C4 0.021(2) 0.026(2) 0.026(2) -0.0086(18) -0.0034(17) -0.0053(18)
C5 0.023(2) 0.027(2) 0.0201(19) -0.0016(17) -0.0075(16) -0.0085(18)
C6 0.020(2) 0.030(2) 0.022(2) -0.0038(18) -0.0065(16) -0.0055(18)
C7 0.022(2) 0.026(2) 0.022(2) -0.0055(18) -0.0058(17) -0.0095(18)
C8 0.030(2) 0.026(2) 0.0181(19) -0.0057(17) -0.0063(17) -0.0123(19)
C9 0.033(3) 0.034(3) 0.024(2) -0.0046(19) -0.0106(19) -0.013(2)
C10 0.042(3) 0.036(3) 0.020(2) 0.0009(19) -0.0067(19) -0.020(2)
C11 0.028(2) 0.047(3) 0.029(2) -0.011(2) 0.0006(19) -0.021(2)
C12 0.028(2) 0.031(3) 0.028(2) -0.0047(19) -0.0080(18) -0.013(2)
C13 0.022(2) 0.026(2) 0.0164(18) -0.0051(17) -0.0059(16) -0.0059(18)
C14 0.027(2) 0.035(3) 0.0169(19) -0.0054(18) -0.0075(17) -0.008(2)
C15 0.033(3) 0.047(3) 0.024(2) -0.012(2) -0.013(2) -0.001(2)
C16 0.050(3) 0.058(4) 0.026(2) -0.014(3) -0.023(2) 0.014(3)
C17 0.066(4) 0.043(3) 0.034(3) -0.007(3) -0.027(3) 0.014(3)
C18 0.035(3) 0.034(3) 0.0161(19) -0.0025(18) -0.0097(18) -0.006(2)
C91 0.044(3) 0.019(2) 0.023(2) -0.0027(18) -0.0114(19) -0.007(2)
C20 0.036(2) 0.025(2) 0.019(2) -0.0049(18) -0.0098(18) -0.010(2)
C21 0.027(2) 0.027(2) 0.021(2) -0.0083(18) -0.0099(17) -0.0076(19)
C22 0.029(2) 0.021(2) 0.021(2) -0.0046(17) -0.0090(17) -0.0083(18)
C23 0.042(3) 0.028(3) 0.026(2) -0.0044(19) -0.0124(19) -0.019(2)
C24 0.044(3) 0.031(3) 0.024(2) -0.0079(19) -0.0063(19) -0.020(2)
C25 0.029(2) 0.027(2) 0.022(2) -0.0068(18) -0.0097(17) -0.0104(19)
C26 0.028(2) 0.024(2) 0.022(2) -0.0015(18) -0.0108(17) -0.0073(19)
C27 0.029(2) 0.032(3) 0.025(2) -0.0049(19) -0.0103(18) -0.005(2)
C28 0.038(3) 0.038(3) 0.029(2) -0.004(2) -0.019(2) -0.013(2)
C29 0.036(3) 0.032(3) 0.034(2) -0.006(2) -0.015(2) -0.015(2)
C30 0.039(3) 0.033(3) 0.032(2) 0.000(2) -0.020(2) -0.010(2)
C31 0.039(3) 0.038(3) 0.036(3) -0.004(2) -0.020(2) -0.010(2)
C32 0.040(3) 0.032(3) 0.039(3) 0.001(2) -0.026(2) -0.007(2)
C33 0.047(3) 0.040(3) 0.044(3) 0.002(2) -0.024(2) -0.012(3)
C34 0.048(3) 0.046(3) 0.045(3) -0.008(3) -0.031(3) -0.003(3)
C35 0.042(3) 0.038(3) 0.030(2) -0.001(2) -0.017(2) -0.004(2)
C36 0.052(3) 0.052(4) 0.043(3) 0.004(3) -0.017(3) -0.025(3)
C37 0.050(3) 0.050(4) 0.042(3) 0.009(3) -0.028(3) -0.019(3)
C38 0.047(3) 0.054(4) 0.036(3) -0.001(3) -0.017(3) 0.000(3)
C39 0.022(2) 0.032(2) 0.0197(19) -0.0089(18) -0.0087(16) -0.0050(19)
C40 0.025(2) 0.039(3) 0.019(2) -0.0108(19) -0.0071(17) -0.009(2)
C41 0.025(2) 0.051(3) 0.022(2) -0.014(2) -0.0039(17) -0.016(2)
C42 0.027(2) 0.042(3) 0.021(2) -0.0093(19) -0.0052(17) -0.017(2)
C43 0.022(2) 0.027(2) 0.022(2) -0.0070(18) -0.0057(16) -0.0071(18)
C44 0.023(2) 0.032(3) 0.0187(19) -0.0085(18) -0.0044(16) -0.0053(19)
C45 0.022(2) 0.050(3) 0.027(2) -0.015(2) -0.0090(18) 0.000(2)
C46 0.022(2) 0.053(3) 0.025(2) -0.012(2) -0.0098(18) -0.009(2)
C47 0.027(2) 0.032(3) 0.019(2) -0.0055(19) -0.0066(17) -0.006(2)
C48 0.028(2) 0.046(3) 0.027(2) -0.013(2) -0.0110(19) -0.002(2)
C49 0.034(3) 0.041(3) 0.030(2) -0.018(2) -0.005(2) -0.002(2)
C50 0.038(3) 0.030(3) 0.018(2) -0.0078(18) -0.0040(18) -0.012(2)
C51 0.031(2) 0.028(2) 0.0182(19) -0.0015(18) -0.0060(17) -0.012(2)
C52 0.041(3) 0.030(3) 0.024(2) -0.008(2) -0.0075(19) -0.009(2)
C53 0.038(3) 0.034(3) 0.029(2) -0.007(2) -0.008(2) -0.011(2)
C54 0.043(3) 0.031(3) 0.023(2) -0.0073(19) -0.0099(19) -0.012(2)
C55 0.038(3) 0.038(3) 0.024(2) -0.010(2) -0.0052(19) -0.012(2)
C56 0.048(3) 0.035(3) 0.025(2) -0.004(2) -0.014(2) -0.020(2)
C57 0.057(4) 0.053(4) 0.029(3) -0.005(2) -0.017(2) -0.025(3)
C58 0.039(3) 0.055(3) 0.033(3) -0.007(2) -0.015(2) -0.020(3)
C59 0.040(3) 0.048(3) 0.029(2) -0.011(2) -0.006(2) -0.016(2)
C60 0.040(3) 0.053(3) 0.034(3) -0.020(2) -0.007(2) -0.021(3)
C61 0.038(3) 0.042(3) 0.025(2) -0.015(2) -0.003(2) -0.015(2)
C62 0.035(3) 0.029(3) 0.024(2) -0.0032(19) -0.0064(19) -0.013(2)
C63 0.041(3) 0.032(3) 0.026(2) -0.001(2) -0.002(2) -0.021(2)
C64 0.033(3) 0.040(3) 0.023(2) -0.002(2) -0.0019(19) -0.018(2)
C65 0.031(2) 0.033(3) 0.019(2) -0.0038(19) -0.0048(18) -0.013(2)
C66 0.040(3) 0.037(3) 0.037(3) -0.006(2) 0.003(2) -0.017(2)
C67 0.050(3) 0.047(3) 0.037(3) -0.005(2) 0.000(2) -0.025(3)
C68 0.045(3) 0.045(3) 0.038(3) -0.009(2) 0.005(2) -0.026(3)
C69 0.044(3) 0.046(3) 0.037(3) 0.002(2) -0.001(2) -0.018(3)
C70 0.037(3) 0.056(4) 0.044(3) -0.012(3) -0.002(2) -0.016(3)
C71 0.038(3) 0.049(3) 0.033(3) -0.008(2) 0.000(2) -0.022(3)
C72 0.043(3) 0.043(3) 0.045(3) -0.004(3) -0.006(2) -0.024(3)
C73 0.041(3) 0.038(3) 0.048(3) -0.007(3) 0.005(2) -0.021(3)
C74 0.050(4) 0.075(4) 0.035(3) -0.012(3) -0.003(2) -0.036(3)
C75 0.074(5) 0.019(3) 0.046(3) -0.016(2) 0.026(3) -0.012(3)
C76 0.148(10) 0.054(5) 0.211(13) -0.044(7) -0.082(10) -0.022(6)
C77 0.043(3) 0.034(3) 0.047(3) -0.008(2) -0.010(2) -0.021(3)
C78 0.053(4) 0.052(4) 0.133(7) -0.021(5) -0.028(4) -0.011(3)
F13 0.313(12) 0.370(14) 0.242(9) -0.225(10) 0.030(8) -0.204(11)
C80 0.060(4) 0.041(4) 0.043(3) -0.002(3) -0.002(3) -0.012(3)
C81 0.080(5) 0.082(5) 0.061(4) -0.014(4) -0.021(4) -0.021(4)
C82 0.062(4) 0.060(4) 0.047(3) -0.013(3) -0.002(3) -0.021(4)
C83 0.080(5) 0.086(6) 0.069(4) 0.006(4) -0.018(4) -0.054(5)
C84 0.088(7) 0.102(8) 0.075(6) -0.004(5) 0.002(5) -0.041(6)
C85 0.080(6) 0.067(6) 0.129(8) 0.011(6) -0.003(5) -0.025(5)

loop_
_atom_type_symbol
_atom_type_description
_atom_type_scat_dispersion_real
_atom_type_scat_dispersion_imag
_atom_type_scat_source
C C 0.0033 0.0016 'International Tables Vol C Tables 4.2.6.8 and 6.1.1.4'
H H 0.0000 0.0000 'International Tables Vol C Tables 4.2.6.8 and 6.1.1.4'
N N 0.0061 0.0033 'International Tables Vol C Tables 4.2.6.8 and 6.1.1.4'
O O 0.0106 0.0060 'International Tables Vol C Tables 4.2.6.8 and 6.1.1.4'
F F 0.0171 0.0103 'International Tables Vol C Tables 4.2.6.8 and 6.1.1.4'
P P 0.1023 0.0942 'International Tables Vol C Tables 4.2.6.8 and 6.1.1.4'
Ru Ru -1.2594 0.8363 'International Tables Vol C Tables 4.2.6.8 and 6.1.1.4'

loop_
_geom_angle_atom_site_label_1
_geom_angle_atom_site_label_2
_geom_angle_atom_site_label_3
_geom_angle
N3 Ru1 N5 94.65(14)
N3 Ru1 N10 95.41(13)
N5 Ru1 N10 97.21(12)
N3 Ru1 N1 172.94(13)
N5 Ru1 N1 89.93(13)
N10 Ru1 N1 78.65(13)
N3 Ru1 N6 87.86(13)
N5 Ru1 N6 78.72(13)
N10 Ru1 N6 175.00(13)
N1 Ru1 N6 98.32(13)
N3 Ru1 N4 78.76(14)
N5 Ru1 N4 171.97(13)
N10 Ru1 N4 88.05(13)
N1 Ru1 N4 97.08(13)
N6 Ru1 N4 96.31(13)
F13 P1 F14 91.9(6)
F13 P1 F12 98.2(5)
F14 P1 F12 90.8(3)
F13 P1 F4 95.6(6)
F14 P1 F4 87.1(3)
F12 P1 F4 166.0(4)
F13 P1 F15 91.6(6)
F14 P1 F15 176.1(6)
F12 P1 F15 90.3(3)
F4 P1 F15 90.9(3)
F13 P1 F5 174.1(7)
F14 P1 F5 93.8(7)
F12 P1 F5 83.2(3)
F4 P1 F5 83.1(4)
F15 P1 F5 82.7(5)
F8 P2 F11 91.2(3)
F8 P2 F6 93.8(4)
F11 P2 F6 174.9(4)
F8 P2 F10 179.8(4)
F11 P2 F10 89.0(3)
F6 P2 F10 86.0(3)
F8 P2 F7 90.6(3)
F11 P2 F7 90.6(2)
F6 P2 F7 90.3(2)
F10 P2 F7 89.4(2)
F8 P2 F9 89.2(3)
F11 P2 F9 89.4(2)
F6 P2 F9 89.7(2)
F10 P2 F9 90.7(3)
F7 P2 F9 179.8(4)
C7 O1 C6 117.6(3)
C18 O2 C91 116.6(3)
C40 O3 C41 117.7(3)
N10 C90 C5 123.7(4)
N10 C90 H1 118.2
C5 C90 H1 118.2
C65 N1 C1 118.7(4)
C65 N1 Ru1 126.2(3)
C1 N1 Ru1 115.1(3)
C17 C86 C18 119.5(5)
C17 C86 H2 120.3
C18 C86 H2 120.3
C21 N3 C22 117.1(4)
C21 N3 Ru1 126.6(3)
C22 N3 Ru1 116.2(3)
C26 N4 C25 118.5(4)
C26 N4 Ru1 126.3(3)
C25 N4 Ru1 115.2(3)
C43 N5 C44 117.9(3)
C43 N5 Ru1 125.9(3)
C44 N5 Ru1 116.2(2)
C51 N6 C47 119.0(3)
C51 N6 Ru1 125.2(3)
C47 N6 Ru1 115.6(2)
C55 C89 C54 119.9(4)
C55 C89 H3 120.1
C54 C89 H3 120.1
C40 C87 C60 118.7(4)
C40 C87 H4 120.6
C60 C87 H4 120.6
C61 C88 C39 121.6(4)
C61 C88 H5 119.2
C39 C88 H5 119.2
C90 N10 C2 118.8(3)
C90 N10 Ru1 125.8(3)
C2 N10 Ru1 115.3(3)
N1 C1 C62 121.4(4)
N1 C1 C2 114.9(4)
C62 C1 C2 123.6(4)
N10 C2 C3 120.4(4)
N10 C2 C1 114.6(3)
C3 C2 C1 124.8(4)
C2 C3 C4 119.6(4)
C2 C3 H6 120.2
C4 C3 H6 120.2
C5 C4 C3 119.3(4)
C5 C4 H7 120.4
C3 C4 H7 120.4
C90 C5 C4 117.7(4)
C90 C5 C6 118.7(4)
C4 C5 C6 123.6(4)
O1 C6 C5 105.8(3)
O1 C6 H8 110.6
C5 C6 H8 110.6
O1 C6 H9 110.6
C5 C6 H9 110.6
H8 C6 H9 108.7
C12 C7 O1 123.4(4)
C12 C7 C8 121.5(4)
O1 C7 C8 115.1(4)
C9 C8 C7 117.9(4)
C9 C8 C13 121.6(4)
C7 C8 C13 120.5(4)
C8 C9 C10 121.4(4)
C8 C9 H10 119.3
C10 C9 H10 119.3
C11 C10 C9 119.4(4)
C11 C10 H11 120.3
C9 C10 H11 120.3
C10 C11 C12 120.5(4)
C10 C11 H12 119.8
C12 C11 H12 119.8
C11 C12 C7 119.4(4)
C11 C12 H13 120.3
C7 C12 H13 120.3
C39 C13 C14 112.5(3)
C39 C13 C8 111.8(3)
C14 C13 C8 111.8(4)
C39 C13 H14 106.8
C14 C13 H14 106.8
C8 C13 H14 106.8
C15 C14 C18 117.6(4)
C15 C14 C13 122.6(4)
C18 C14 C13 119.7(4)
C16 C15 C14 121.0(4)
C16 C15 H15 119.5
C14 C15 H15 119.5
C15 C16 C17 119.9(5)
C15 C16 H16 120.0
C17 C16 H16 120.0
C86 C17 C16 120.7(5)
C86 C17 H17 119.7
C16 C17 H17 119.7
O2 C18 C86 124.0(4)
O2 C18 C14 114.9(4)
C86 C18 C14 121.1(4)
O2 C91 C20 106.7(3)
O2 C91 H18 110.4
C20 C91 H18 110.4
O2 C91 H19 110.4
C20 C91 H19 110.4
H18 C91 H19 108.6
C21 C20 C24 117.2(4)
C21 C20 C91 119.4(4)
C24 C20 C91 123.4(4)
N3 C21 C20 124.7(4)
N3 C21 H20 117.7
C20 C21 H20 117.7
N3 C22 C23 121.5(4)
N3 C22 C25 114.1(4)
C23 C22 C25 124.3(4)
C24 C23 C22 119.5(4)
C24 C23 H21 120.3
C22 C23 H21 120.3
C23 C24 C20 119.7(4)
C23 C24 H22 120.1
C20 C24 H22 120.1
N4 C25 C29 121.4(4)
N4 C25 C22 115.2(3)
C29 C25 C22 123.3(4)
N4 C26 C27 122.7(4)
N4 C26 H23 118.7
C27 C26 H23 118.7
C26 C27 C28 118.3(4)
C26 C27 C30 120.1(4)
C28 C27 C30 121.6(4)
C29 C28 C27 119.0(4)
C29 C28 H24 120.5
C27 C28 H24 120.5
C28 C29 C25 120.1(4)
C28 C29 H25 119.9
C25 C29 H25 119.9
C31 C30 C27 174.4(5)
C30 C31 C32 175.4(5)
C37 C32 C33 119.3(5)
C37 C32 C31 120.2(4)
C33 C32 C31 120.4(5)
C34 C33 C32 119.6(5)
C34 C33 H26 120.2
C32 C33 H26 120.2
C35 C34 C33 120.8(5)
C35 C34 H27 119.6
C33 C34 H27 119.6
C34 C35 C36 119.1(5)
C34 C35 C38 121.5(5)
C36 C35 C38 119.3(5)
C37 C36 C35 120.7(5)
C37 C36 H28 119.7
C35 C36 H28 119.7
C36 C37 C32 120.4(5)
C36 C37 H29 119.8
C32 C37 H29 119.8
O11 C38 C35 124.9(6)
O11 C38 H30 117.6
C35 C38 H30 117.6
C40 C39 C88 117.0(4)
C40 C39 C13 120.7(3)
C88 C39 C13 122.3(4)
O3 C40 C87 123.1(4)
O3 C40 C39 114.7(4)
C87 C40 C39 122.2(4)
O3 C41 C42 106.5(3)
O3 C41 H31 110.4
C42 C41 H31 110.4
O3 C41 H32 110.4
C42 C41 H32 110.4
H31 C41 H32 108.6
C43 C42 C46 117.5(4)
C43 C42 C41 118.6(4)
C46 C42 C41 123.9(4)
N5 C43 C42 124.2(4)
N5 C43 H33 117.9
C42 C43 H33 117.9
N5 C44 C45 121.1(4)
N5 C44 C47 114.4(4)
C45 C44 C47 124.5(4)
C44 C45 C46 119.8(4)
C44 C45 H34 120.1
C46 C45 H34 120.1
C42 C46 C45 119.3(4)
C42 C46 H35 120.3
C45 C46 H35 120.3
N6 C47 C48 121.5(4)
N6 C47 C44 114.6(4)
C48 C47 C44 123.9(4)
C47 C48 C49 119.3(4)
C47 C48 H36 120.3
C49 C48 H36 120.3
C50 C49 C48 118.6(4)
C50 C49 H37 120.7
C48 C49 H37 120.7
C51 C50 C49 119.0(4)
C51 C50 C52 119.3(4)
C49 C50 C52 121.7(4)
N6 C51 C50 122.5(4)
N6 C51 H38 118.8
C50 C51 H38 118.8
C53 C52 C50 176.6(5)
C52 C53 C54 176.2(5)
C59 C54 C89 120.4(4)
C59 C54 C53 121.1(4)
C89 C54 C53 118.5(4)
C89 C55 C56 119.8(4)
C89 C55 H39 120.1
C56 C55 H39 120.1
C55 C56 C58 120.5(4)
C55 C56 C57 120.5(4)
C58 C56 C57 119.0(4)
O12 C57 C56 125.7(5)
O12 C57 H40 117.2
C56 C57 H40 117.2
C56 C58 C59 120.3(5)
C56 C58 H41 119.8
C59 C58 H41 119.8
C54 C59 C58 119.1(4)
C54 C59 H42 120.5
C58 C59 H42 120.5
C61 C60 C87 120.6(4)
C61 C60 H43 119.7
C87 C60 H43 119.7
C60 C61 C88 119.8(4)
C60 C61 H44 120.1
C88 C61 H44 120.1
C1 C62 C63 120.1(4)
C1 C62 H45 120.0
C63 C62 H45 120.0
C62 C63 C64 118.4(4)
C62 C63 H46 120.8
C64 C63 H46 120.8
C65 C64 C63 119.0(4)
C65 C64 C66 120.9(4)
C63 C64 C66 120.0(4)
N1 C65 C64 122.4(4)
N1 C65 H47 118.8
C64 C65 H47 118.8
C67 C66 C64 172.5(6)
C66 C67 C68 174.4(6)
C69 C68 C73 120.0(5)
C69 C68 C67 120.8(5)
C73 C68 C67 119.0(5)
C68 C69 C70 119.8(5)
C68 C69 H48 120.1
C70 C69 H48 120.1
C71 C70 C69 119.8(5)
C71 C70 H49 120.1
C69 C70 H49 120.1
C72 C71 C70 120.4(5)
C72 C71 C74 118.5(5)
C70 C71 C74 121.1(5)
C73 C72 C71 120.1(5)
C73 C72 H50 120.0
C71 C72 H50 120.0
C72 C73 C68 119.9(5)
C72 C73 H51 120.0
C68 C73 H51 120.0
O8 C74 C71 125.4(6)
O8 C74 H52 117.3
C71 C74 H52 117.3
N11 C75 C76 174.6(9)
C75 C76 H53 109.5
C75 C76 H54 109.5
H53 C76 H54 109.5
C75 C76 H55 109.5
H53 C76 H55 109.5
H54 C76 H55 109.5
N12 C77 C78 174.5(7)
C77 C78 H56 109.5
C77 C78 H57 109.5
H56 C78 H57 109.5
C77 C78 H58 109.5
H56 C78 H58 109.5
H57 C78 H58 109.5
N13 C80 C81 177.4(7)
C80 C81 H59 109.5
C80 C81 H60 109.5
H59 C81 H60 109.5
C80 C81 H61 109.5
H59 C81 H61 109.5
H60 C81 H61 109.5
N14 C82 C83 179.5(8)
C82 C83 H62 109.5
C82 C83 H63 109.5
H62 C83 H63 109.5
C82 C83 H64 109.5
H62 C83 H64 109.5
H63 C83 H64 109.5
N15 C84 C85 178.1(12)
C84 C85 H65 109.5
C84 C85 H66 109.5
H65 C85 H66 109.5
C84 C85 H67 109.5
H65 C85 H67 109.5
H66 C85 H67 109.5

loop_
_geom_bond_atom_site_label_1
_geom_bond_atom_site_label_2
_geom_bond_distance
Ru1 N3 2.041(4)
Ru1 N5 2.046(3)
Ru1 N10 2.058(3)
Ru1 N1 2.070(4)
Ru1 N6 2.071(3)
Ru1 N4 2.073(3)
P1 F13 1.426(6)
P1 F14 1.498(6)
P1 F12 1.534(5)
P1 F4 1.545(5)
P1 F15 1.549(6)
P1 F5 1.651(8)
P2 F8 1.563(5)
P2 F11 1.567(4)
P2 F6 1.576(4)
P2 F10 1.589(5)
P2 F7 1.589(4)
P2 F9 1.590(4)
O11 C38 1.206(7)
O12 C57 1.203(6)
O8 C74 1.213(7)
O1 C7 1.388(5)
O1 C6 1.439(5)
O2 C18 1.373(5)
O2 C91 1.445(5)
O3 C40 1.391(5)
O3 C41 1.438(5)
C90 N10 1.340(5)
C90 C5 1.375(6)
C90 H1 0.9500
N1 C65 1.346(5)
N1 C1 1.364(5)
C86 C17 1.375(7)
C86 C18 1.388(7)
C86 H2 0.9500
N3 C21 1.341(5)
N3 C22 1.370(5)
N4 C26 1.344(5)
N4 C25 1.358(6)
N5 C43 1.345(5)
N5 C44 1.362(5)
N6 C51 1.342(5)
N6 C47 1.356(5)
C89 C55 1.381(6)
C89 C54 1.404(6)
C89 H3 0.9500
C87 C40 1.394(6)
C87 C60 1.399(6)
C87 H4 0.9500
C88 C61 1.391(6)
C88 C39 1.407(5)
C88 H5 0.9500
N10 C2 1.361(5)
N11 C75 1.231(9)
N12 C77 1.130(7)
N13 C80 1.156(8)
N14 C82 1.137(8)
N15 C84 1.145(11)
C1 C62 1.382(6)
C1 C2 1.471(6)
C2 C3 1.391(6)
C3 C4 1.393(6)
C3 H6 0.9500
C4 C5 1.392(6)
C4 H7 0.9500
C5 C6 1.506(6)
C6 H8 0.9900
C6 H9 0.9900
C7 C12 1.387(6)
C7 C8 1.394(6)
C8 C9 1.389(6)
C8 C13 1.528(6)
C9 C10 1.393(6)
C9 H10 0.9500
C10 C11 1.382(7)
C10 H11 0.9500
C11 C12 1.384(6)
C11 H12 0.9500
C12 H13 0.9500
C13 C39 1.520(6)
C13 C14 1.527(6)
C13 H14 1.0000
C14 C15 1.399(6)
C14 C18 1.420(6)
C15 C16 1.381(7)
C15 H15 0.9500
C16 C17 1.396(8)
C16 H16 0.9500
C17 H17 0.9500
C91 C20 1.498(6)
C91 H18 0.9900
C91 H19 0.9900
C20 C21 1.382(6)
C20 C24 1.393(6)
C21 H20 0.9500
C22 C23 1.391(6)
C22 C25 1.471(6)
C23 C24 1.380(6)
C23 H21 0.9500
C24 H22 0.9500
C25 C29 1.394(6)
C26 C27 1.394(6)
C26 H23 0.9500
C27 C28 1.403(7)
C27 C30 1.421(7)
C28 C29 1.366(7)
C28 H24 0.9500
C29 H25 0.9500
C30 C31 1.198(7)
C31 C32 1.433(7)
C32 C37 1.391(8)
C32 C33 1.393(7)
C33 C34 1.393(7)
C33 H26 0.9500
C34 C35 1.382(8)
C34 H27 0.9500
C35 C36 1.387(7)
C35 C38 1.460(7)
C36 C37 1.378(7)
C36 H28 0.9500
C37 H29 0.9500
C38 H30 0.9500
C39 C40 1.399(6)
C41 C42 1.516(5)
C41 H31 0.9900
C41 H32 0.9900
C42 C43 1.381(6)
C42 C46 1.381(6)
C43 H33 0.9500
C44 C45 1.380(6)
C44 C47 1.480(5)
C45 C46 1.395(6)
C45 H34 0.9500
C46 H35 0.9500
C47 C48 1.392(6)
C48 C49 1.395(6)
C48 H36 0.9500
C49 C50 1.392(7)
C49 H37 0.9500
C50 C51 1.387(6)
C50 C52 1.437(6)
C51 H38 0.9500
C52 C53 1.196(6)
C53 C54 1.446(6)
C54 C59 1.388(7)
C55 C56 1.382(7)
C55 H39 0.9500
C56 C58 1.388(7)
C56 C57 1.487(6)
C57 H40 0.9500
C58 C59 1.393(6)
C58 H41 0.9500
C59 H42 0.9500
C60 C61 1.379(7)
C60 H43 0.9500
C61 H44 0.9500
C62 C63 1.388(6)
C62 H45 0.9500
C63 C64 1.395(7)
C63 H46 0.9500
C64 C65 1.390(7)
C64 C66 1.440(6)
C65 H47 0.9500
C66 C67 1.211(7)
C67 C68 1.444(7)
C68 C69 1.387(8)
C68 C73 1.399(8)
C69 C70 1.389(7)
C69 H48 0.9500
C70 C71 1.388(8)
C70 H49 0.9500
C71 C72 1.384(7)
C71 C74 1.481(7)
C72 C73 1.377(7)
C72 H50 0.9500
C73 H51 0.9500
C74 H52 0.9500
C75 C76 1.301(12)
C76 H53 0.9800
C76 H54 0.9800
C76 H55 0.9800
C77 C78 1.397(8)
C78 H56 0.9800
C78 H57 0.9800
C78 H58 0.9800
C80 C81 1.442(10)
C81 H59 0.9800
C81 H60 0.9800
C81 H61 0.9800
C82 C83 1.442(10)
C83 H62 0.9800
C83 H63 0.9800
C83 H64 0.9800
C84 C85 1.448(13)
C85 H65 0.9800
C85 H66 0.9800
C85 H67 0.9800

loop_
_geom_hbond_atom_site_label_D
_geom_hbond_atom_site_label_H
_geom_hbond_atom_site_label_A
_geom_hbond_distance_DH
_geom_hbond_distance_HA
_geom_hbond_distance_DA
_geom_hbond_angle_DHA
_geom_hbond_site_symmetry_A
C90 H1 N3 0.95 2.67 3.192(5) 115.5 .
C87 H4 F9 0.95 2.34 3.218(6) 153.4 .
C6 H8 N11 0.99 2.45 3.326(7) 146.5 1_465
C6 H9 F7 0.99 2.63 3.586(5) 163.4 1_455
C12 H13 F11 0.95 2.44 3.234(6) 140.4 1_455
C91 H18 N12 0.99 2.50 3.447(8) 159.6 1_545
C91 H19 F6 0.99 2.38 3.172(6) 136.2 2_656
C21 H20 N5 0.95 2.64 3.177(6) 116.5 .
C41 H31 F6 0.99 2.39 3.144(6) 132.0 .
C41 H31 F9 0.99 2.64 3.299(5) 124.4 .
C43 H33 N10 0.95 2.69 3.243(5) 117.6 .
C51 H38 O11 0.95 2.64 3.358(6) 132.6 2_565
C51 H38 N4 0.95 2.67 3.219(5) 117.7 .
C57 H40 F15 0.95 2.47 3.296(8) 145.3 1_545
C65 H47 O12 0.95 2.62 3.471(6) 150.0 2_655
C90 H1 N3 0.95 2.67 3.192(5) 115.5 .
C87 H4 F9 0.95 2.34 3.218(6) 153.4 .
C6 H8 N11 0.99 2.45 3.326(7) 146.5 1_465
C6 H9 F7 0.99 2.63 3.586(5) 163.4 1_455
C12 H13 F11 0.95 2.44 3.234(6) 140.4 1_455
C91 H18 N12 0.99 2.50 3.447(8) 159.6 1_545
C91 H19 F6 0.99 2.38 3.172(6) 136.2 2_656
C21 H20 N5 0.95 2.64 3.177(6) 116.5 .
C41 H31 F6 0.99 2.39 3.144(6) 132.0 .
C41 H31 F9 0.99 2.64 3.299(5) 124.4 .
C43 H33 N10 0.95 2.69 3.243(5) 117.6 .
C51 H38 O11 0.95 2.64 3.358(6) 132.6 2_565
C51 H38 N4 0.95 2.67 3.219(5) 117.7 .
C57 H40 F15 0.95 2.47 3.296(8) 145.3 1_545
C65 H47 O12 0.95 2.62 3.471(6) 150.0 2_655
C90 H1 N3 0.95 2.67 3.192(5) 115.5 .
C87 H4 F9 0.95 2.34 3.218(6) 153.4 .
C6 H8 N11 0.99 2.45 3.326(7) 146.5 1_465
C6 H9 F7 0.99 2.63 3.586(5) 163.4 1_455
C12 H13 F11 0.95 2.44 3.234(6) 140.4 1_455
C91 H18 N12 0.99 2.50 3.447(8) 159.6 1_545
C91 H19 F6 0.99 2.38 3.172(6) 136.2 2_656
C21 H20 N5 0.95 2.64 3.177(6) 116.5 .
C41 H31 F6 0.99 2.39 3.144(6) 132.0 .
C41 H31 F9 0.99 2.64 3.299(5) 124.4 .
C43 H33 N10 0.95 2.69 3.243(5) 117.6 .
C51 H38 O11 0.95 2.64 3.358(6) 132.6 2_565
C51 H38 N4 0.95 2.67 3.219(5) 117.7 .
C57 H40 F15 0.95 2.47 3.296(8) 145.3 1_545
C65 H47 O12 0.95 2.62 3.471(6) 150.0 2_655
C90 H1 N3 0.95 2.67 3.192(5) 115.5 .
C87 H4 F9 0.95 2.34 3.218(6) 153.4 .
C6 H8 N11 0.99 2.45 3.326(7) 146.5 1_465
C6 H9 F7 0.99 2.63 3.586(5) 163.4 1_455
C12 H13 F11 0.95 2.44 3.234(6) 140.4 1_455
C91 H18 N12 0.99 2.50 3.447(8) 159.6 1_545
C91 H19 F6 0.99 2.38 3.172(6) 136.2 2_656
C21 H20 N5 0.95 2.64 3.177(6) 116.5 .
C41 H31 F6 0.99 2.39 3.144(6) 132.0 .
C41 H31 F9 0.99 2.64 3.299(5) 124.4 .
C43 H33 N10 0.95 2.69 3.243(5) 117.6 .
C51 H38 O11 0.95 2.64 3.358(6) 132.6 2_565
C51 H38 N4 0.95 2.67 3.219(5) 117.7 .
C57 H40 F15 0.95 2.47 3.296(8) 145.3 1_545
C65 H47 O12 0.95 2.62 3.471(6) 150.0 2_655
C78 H58 F8 0.98 2.59 3.533(11) 162.6 2_666
C81 H59 F12 0.98 2.41 3.289(9) 149.3 .
C81 H61 O8 0.98 2.64 3.503(10) 147.0 1_465
C83 H64 F12 0.98 2.47 3.338(9) 147.9 2_675
C85 H66 N14 0.98 2.67 3.595(11) 158.4 .
C78 H58 F8 0.98 2.59 3.533(11) 162.6 2_666
C81 H59 F12 0.98 2.41 3.289(9) 149.3 .
C81 H61 O8 0.98 2.64 3.503(10) 147.0 1_465
C83 H64 F12 0.98 2.47 3.338(9) 147.9 2_675
C85 H66 N14 0.98 2.67 3.595(11) 158.4 .
C90 H1 N3 0.95 2.67 3.192(5) 115.5 .
C87 H4 F9 0.95 2.34 3.218(6) 153.4 .
C6 H8 N11 0.99 2.45 3.326(7) 146.5 1_465
C6 H9 F7 0.99 2.63 3.586(5) 163.4 1_455
C12 H13 F11 0.95 2.44 3.234(6) 140.4 1_455
C91 H18 N12 0.99 2.50 3.447(8) 159.6 1_545
C91 H19 F6 0.99 2.38 3.172(6) 136.2 2_656
C21 H20 N5 0.95 2.64 3.177(6) 116.5 .
C41 H31 F6 0.99 2.39 3.144(6) 132.0 .
C41 H31 F9 0.99 2.64 3.299(5) 124.4 .
C43 H33 N10 0.95 2.69 3.243(5) 117.6 .
C51 H38 O11 0.95 2.64 3.358(6) 132.6 2_565
C51 H38 N4 0.95 2.67 3.219(5) 117.7 .
C57 H40 F15 0.95 2.47 3.296(8) 145.3 1_545
C65 H47 O12 0.95 2.62 3.471(6) 150.0 2_655
C78 H58 F8 0.98 2.59 3.533(11) 162.6 2_666
C81 H59 F12 0.98 2.41 3.289(9) 149.3 .
C81 H61 O8 0.98 2.64 3.503(10) 147.0 1_465
C83 H64 F12 0.98 2.47 3.338(9) 147.9 2_675
C85 H66 N14 0.98 2.67 3.595(11) 158.4 .
C90 H1 N3 0.95 2.67 3.192(5) 115.5 .
C87 H4 F9 0.95 2.34 3.218(6) 153.4 .
C6 H8 N11 0.99 2.45 3.326(7) 146.5 1_465
C6 H9 F7 0.99 2.63 3.586(5) 163.4 1_455
C12 H13 F11 0.95 2.44 3.234(6) 140.4 1_455
C91 H18 N12 0.99 2.50 3.447(8) 159.6 1_545
C91 H19 F6 0.99 2.38 3.172(6) 136.2 2_656
C21 H20 N5 0.95 2.64 3.177(6) 116.5 .
C41 H31 F6 0.99 2.39 3.144(6) 132.0 .
C41 H31 F9 0.99 2.64 3.299(5) 124.4 .
C43 H33 N10 0.95 2.69 3.243(5) 117.6 .
C51 H38 O11 0.95 2.64 3.358(6) 132.6 2_565
C51 H38 N4 0.95 2.67 3.219(5) 117.7 .
C57 H40 F15 0.95 2.47 3.296(8) 145.3 1_545
C65 H47 O12 0.95 2.62 3.471(6) 150.0 2_655
C78 H58 F8 0.98 2.59 3.533(11) 162.6 2_666
C81 H59 F12 0.98 2.41 3.289(9) 149.3 .
C81 H61 O8 0.98 2.64 3.503(10) 147.0 1_465
C83 H64 F12 0.98 2.47 3.338(9) 147.9 2_675
C85 H66 N14 0.98 2.67 3.595(11) 158.4 .
C90 H1 N3 0.95 2.67 3.192(5) 115.5 .
C87 H4 F9 0.95 2.34 3.218(6) 153.4 .
C6 H8 N11 0.99 2.45 3.326(7) 146.5 1_465
C6 H9 F7 0.99 2.63 3.586(5) 163.4 1_455
C12 H13 F11 0.95 2.44 3.234(6) 140.4 1_455
C91 H18 N12 0.99 2.50 3.447(8) 159.6 1_545
C91 H19 F6 0.99 2.38 3.172(6) 136.2 2_656
C21 H20 N5 0.95 2.64 3.177(6) 116.5 .
C41 H31 F6 0.99 2.39 3.144(6) 132.0 .
C41 H31 F9 0.99 2.64 3.299(5) 124.4 .
C43 H33 N10 0.95 2.69 3.243(5) 117.6 .
C51 H38 O11 0.95 2.64 3.358(6) 132.6 2_565
C51 H38 N4 0.95 2.67 3.219(5) 117.7 .
C57 H40 F15 0.95 2.47 3.296(8) 145.3 1_545
C65 H47 O12 0.95 2.62 3.471(6) 150.0 2_655
C78 H58 F8 0.98 2.59 3.533(11) 162.6 2_666
C81 H59 F12 0.98 2.41 3.289(9) 149.3 .
C81 H61 O8 0.98 2.64 3.503(10) 147.0 1_465
C83 H64 F12 0.98 2.47 3.338(9) 147.9 2_675
C85 H66 N14 0.98 2.67 3.595(11) 158.4 .

loop_
_geom_torsion_atom_site_label_1
_geom_torsion_atom_site_label_2
_geom_torsion_atom_site_label_3
_geom_torsion_atom_site_label_4
_geom_torsion
C5 C90 N10 C2 2.3(6)
C5 C90 N10 Ru1 -174.5(3)
C65 N1 C1 C62 0.6(6)
Ru1 N1 C1 C62 178.3(3)
C65 N1 C1 C2 -175.7(3)
Ru1 N1 C1 C2 2.0(4)
C90 N10 C2 C3 -6.6(5)
Ru1 N10 C2 C3 170.6(3)
C90 N10 C2 C1 170.0(3)
Ru1 N10 C2 C1 -12.9(4)
N1 C1 C2 N10 7.1(5)
C62 C1 C2 N10 -169.1(4)
N1 C1 C2 C3 -176.5(4)
C62 C1 C2 C3 7.3(6)
N10 C2 C3 C4 4.7(6)
C1 C2 C3 C4 -171.5(4)
C2 C3 C4 C5 1.5(6)
N10 C90 C5 C4 3.8(6)
N10 C90 C5 C6 -178.5(4)
C3 C4 C5 C90 -5.6(6)
C3 C4 C5 C6 176.9(4)
C7 O1 C6 C5 -165.3(3)
C90 C5 C6 O1 50.8(5)
C4 C5 C6 O1 -131.7(4)
C6 O1 C7 C12 -7.7(5)
C6 O1 C7 C8 172.9(3)
C12 C7 C8 C9 0.3(6)
O1 C7 C8 C9 179.8(3)
C12 C7 C8 C13 -177.3(4)
O1 C7 C8 C13 2.2(5)
C7 C8 C9 C10 0.2(6)
C13 C8 C9 C10 177.7(4)
C8 C9 C10 C11 -0.2(6)
C9 C10 C11 C12 -0.2(7)
C10 C11 C12 C7 0.6(6)
O1 C7 C12 C11 179.9(4)
C8 C7 C12 C11 -0.7(6)
C9 C8 C13 C39 -98.7(5)
C7 C8 C13 C39 78.8(4)
C9 C8 C13 C14 28.4(5)
C7 C8 C13 C14 -154.1(3)
C39 C13 C14 C15 24.8(6)
C8 C13 C14 C15 -102.0(5)
C39 C13 C14 C18 -159.4(4)
C8 C13 C14 C18 73.9(5)
C18 C14 C15 C16 -0.1(7)
C13 C14 C15 C16 175.8(5)
C14 C15 C16 C17 -3.2(9)
C18 C86 C17 C16 -0.4(9)
C15 C16 C17 C86 3.5(10)
C91 O2 C18 C86 -10.5(7)
C91 O2 C18 C14 170.2(4)
C17 C86 C18 O2 177.7(5)
C17 C86 C18 C14 -3.0(8)
C15 C14 C18 O2 -177.4(4)
C13 C14 C18 O2 6.6(6)
C15 C14 C18 C86 3.3(7)
C13 C14 C18 C86 -172.8(5)
C18 O2 C91 C20 -161.2(4)
O2 C91 C20 C21 52.1(5)
O2 C91 C20 C24 -128.7(4)
C22 N3 C21 C20 1.4(6)
Ru1 N3 C21 C20 179.3(3)
C24 C20 C21 N3 3.3(6)
C91 C20 C21 N3 -177.4(4)
C21 N3 C22 C23 -5.6(6)
Ru1 N3 C22 C23 176.3(3)
C21 N3 C22 C25 171.1(3)
Ru1 N3 C22 C25 -7.0(4)
N3 C22 C23 C24 4.9(6)
C25 C22 C23 C24 -171.4(4)
C22 C23 C24 C20 0.1(7)
C21 C20 C24 C23 -4.0(6)
C91 C20 C24 C23 176.7(4)
C26 N4 C25 C29 1.5(6)
Ru1 N4 C25 C29 178.9(3)
C26 N4 C25 C22 -173.8(3)
Ru1 N4 C25 C22 3.6(4)
N3 C22 C25 N4 2.1(5)
C23 C22 C25 N4 178.7(4)
N3 C22 C25 C29 -173.1(4)
C23 C22 C25 C29 3.5(7)
C25 N4 C26 C27 0.3(6)
Ru1 N4 C26 C27 -176.8(3)
N4 C26 C27 C28 -1.3(6)
N4 C26 C27 C30 -178.6(4)
C26 C27 C28 C29 0.5(6)
C30 C27 C28 C29 177.7(4)
C27 C28 C29 C25 1.3(7)
N4 C25 C29 C28 -2.4(7)
C22 C25 C29 C28 172.6(4)
C37 C32 C33 C34 -0.3(8)
C31 C32 C33 C34 -176.3(5)
C32 C33 C34 C35 0.8(8)
C33 C34 C35 C36 -0.9(8)
C33 C34 C35 C38 176.2(5)
C34 C35 C36 C37 0.5(8)
C38 C35 C36 C37 -176.7(5)
C35 C36 C37 C32 0.0(9)
C33 C32 C37 C36 -0.1(8)
C31 C32 C37 C36 175.9(5)
C34 C35 C38 O11 -8.4(9)
C36 C35 C38 O11 168.7(6)
C61 C88 C39 C40 0.5(7)
C61 C88 C39 C13 179.7(4)
C14 C13 C39 C40 73.1(5)
C8 C13 C39 C40 -160.2(4)
C14 C13 C39 C88 -106.1(5)
C8 C13 C39 C88 20.6(6)
C41 O3 C40 C87 -9.4(6)
C41 O3 C40 C39 171.0(4)
C60 C87 C40 O3 178.3(4)
C60 C87 C40 C39 -2.2(7)
C88 C39 C40 O3 -178.4(4)
C13 C39 C40 O3 2.4(6)
C88 C39 C40 C87 2.0(7)
C13 C39 C40 C87 -177.2(4)
C40 O3 C41 C42 -159.7(4)
O3 C41 C42 C43 54.5(6)
O3 C41 C42 C46 -126.4(5)
C44 N5 C43 C42 1.7(7)
Ru1 N5 C43 C42 -178.9(3)
C46 C42 C43 N5 3.4(7)
C41 C42 C43 N5 -177.4(4)
C43 N5 C44 C45 -5.4(7)
Ru1 N5 C44 C45 175.1(4)
C43 N5 C44 C47 172.0(4)
Ru1 N5 C44 C47 -7.5(5)
N5 C44 C45 C46 4.0(8)
C47 C44 C45 C46 -173.1(5)
C43 C42 C46 C45 -4.8(7)
C41 C42 C46 C45 176.1(5)
C44 C45 C46 C42 1.3(8)
C51 N6 C47 C48 -1.2(7)
Ru1 N6 C47 C48 173.0(4)
C51 N6 C47 C44 -178.5(4)
Ru1 N6 C47 C44 -4.3(5)
N5 C44 C47 N6 7.7(6)
C45 C44 C47 N6 -175.0(5)
N5 C44 C47 C48 -169.5(5)
C45 C44 C47 C48 7.8(8)
N6 C47 C48 C49 -0.7(8)
C44 C47 C48 C49 176.4(5)
C47 C48 C49 C50 2.5(8)
C48 C49 C50 C51 -2.4(8)
C48 C49 C50 C52 177.8(5)
C47 N6 C51 C50 1.3(6)
Ru1 N6 C51 C50 -172.3(3)
C49 C50 C51 N6 0.5(7)
C52 C50 C51 N6 -179.7(4)
C55 C89 C54 C59 -0.3(8)
C55 C89 C54 C53 -178.2(5)
C54 C89 C55 C56 -0.9(8)
C89 C55 C56 C58 1.3(8)
C89 C55 C56 C57 -179.5(5)
C55 C56 C57 O12 4.6(9)
C58 C56 C57 O12 -176.3(6)
C55 C56 C58 C59 -0.6(8)
C57 C56 C58 C59 -179.8(5)
C89 C54 C59 C58 1.1(8)
C53 C54 C59 C58 178.8(5)
C56 C58 C59 C54 -0.6(8)
C40 C87 C60 C61 -0.2(8)
C87 C60 C61 C88 2.7(8)
C39 C88 C61 C60 -2.8(7)
N1 C1 C62 C63 -1.7(6)
C2 C1 C62 C63 174.3(4)
C1 C62 C63 C64 1.4(7)
C62 C63 C64 C65 -0.1(7)
C62 C63 C64 C66 177.2(4)
C1 N1 C65 C64 0.8(6)
Ru1 N1 C65 C64 -176.7(3)
C63 C64 C65 N1 -1.0(7)
C66 C64 C65 N1 -178.3(4)
C73 C68 C69 C70 -0.1(9)
C67 C68 C69 C70 175.3(5)
C68 C69 C70 C71 -1.0(9)
C69 C70 C71 C72 1.9(8)
C69 C70 C71 C74 -179.8(5)
C70 C71 C72 C73 -1.8(8)
C74 C71 C72 C73 180.0(5)
C71 C72 C73 C68 0.7(8)
C69 C68 C73 C72 0.2(8)
C67 C68 C73 C72 -175.2(5)
C72 C71 C74 O8 -176.6(5)
C70 C71 C74 O8 5.1(9)
